data_7221853
loop_
_publ_author_name
'Kounavi, Konstantina A.'
'Kitos, Alexandros A.'
'Moushi, Eleni E.'
'Manos, Manolis J.'
'Papatriantafyllopoulou, Constantina'
'Tasiopoulos, Anastasios J.'
'Perlepes, Spyros P.'
'Nastopoulos, Vassilios'

_publ_section_title
;
 Supramolecular features in the engineering of 3d metal complexes with
 phenyl-substituted imidazoles as ligands: the case of copper(ii)
;
_journal_issue 39
_journal_name_full CrystEngComm
_journal_page_first 7510
_journal_paper_doi 10.1039/C5CE01222H
_journal_volume 17
_journal_year 2015
_chemical_formula_moiety 'C45 H36 Cl Cu N6, Cl 0.60(H2 O)'
_chemical_formula_sum 'C45 H37.2 Cl2 Cu N6 O0.6'
_chemical_formula_weight 806.05
_space_group_IT_number 2
_symmetry_cell_setting triclinic
_symmetry_space_group_name_Hall '-P 1'
_symmetry_space_group_name_H-M 'P -1'
_atom_sites_solution_hydrogens geom
_atom_sites_solution_primary direct
_atom_sites_solution_secondary difmap
_audit_creation_method SHELXL-97
_audit_update_record
;
2015-08-05 deposited with the CCDC.
2015-08-20 downloaded from the CCDC.
;
_cell_angle_alpha 73.031(3)
_cell_angle_beta 84.929(3)
_cell_angle_gamma 68.555(4)
_cell_formula_units_Z 6
_cell_length_a 16.2205(7)
_cell_length_b 17.8175(6)
_cell_length_c 26.7171(6)
_cell_measurement_reflns_used 28504
_cell_measurement_temperature 100(2)
_cell_measurement_theta_max 28.8940
_cell_measurement_theta_min 2.8808
_cell_volume 6872.6(5)
_computing_cell_refinement 'CrysAlis RED (Agilent Technologies, 2011)'
_computing_data_collection 'CrysAlis CCD (Agilent Technologies, 2011)'
_computing_data_reduction 'CrysAlis RED (Agilent Technologies, 2011)'
_computing_molecular_graphics
;
ORTEP-3 for Windows (Farrugia, 1997); PLATON (Spek, 1990);
MERCURY (Bruno et al. 2002)
;
_computing_publication_material 'WINGX (Farrugia, 1999)'
_computing_structure_refinement 'SHELXL-97 (Sheldrick, 1997)'
_computing_structure_solution 'SIR92 (Altomare et al., 1994)'
_diffrn_ambient_temperature 100(2)
_diffrn_detector_area_resol_mean 10.4223
_diffrn_measured_fraction_theta_full 0.997
_diffrn_measured_fraction_theta_max 0.997
_diffrn_measurement_device_type 'Agilent Technologies SuperNova with Atlas detector'
_diffrn_measurement_method '\w scans'
_diffrn_radiation_monochromator mirror
_diffrn_radiation_source 'SuperNova (Mo) X-ray Source'
_diffrn_radiation_type MoK\a
_diffrn_radiation_wavelength 0.71073
_diffrn_reflns_av_R_equivalents 0.0000
_diffrn_reflns_av_sigmaI/netI 0.0540
_diffrn_reflns_limit_h_max 20
_diffrn_reflns_limit_h_min -19
_diffrn_reflns_limit_k_max 21
_diffrn_reflns_limit_k_min -20
_diffrn_reflns_limit_l_max 32
_diffrn_reflns_limit_l_min 0
_diffrn_reflns_number 26894
_diffrn_reflns_theta_full 26.00
_diffrn_reflns_theta_max 26.00
_diffrn_reflns_theta_min 2.91
_exptl_absorpt_coefficient_mu 0.630
_exptl_absorpt_correction_T_max 1.0000
_exptl_absorpt_correction_T_min 0.8150
_exptl_absorpt_correction_type multi-scan
_exptl_absorpt_process_details
;
Empirical absorption correction using spherical harmonics, implemented 
in SCALE3 ABSPACK scaling algorithm (CrysAlisPro, Agilent Technologies,
Version 1.171.34.49)
;
_exptl_crystal_colour 'dark brown'
_exptl_crystal_density_diffrn 1.169
_exptl_crystal_density_method 'not measured'
_exptl_crystal_description prism
_exptl_crystal_F_000 2502
_exptl_crystal_size_max 0.21
_exptl_crystal_size_mid 0.18
_exptl_crystal_size_min 0.12
_refine_diff_density_max 1.374
_refine_diff_density_min -0.689
_refine_diff_density_rms 0.079
_refine_ls_extinction_method none
_refine_ls_goodness_of_fit_ref 0.952
_refine_ls_hydrogen_treatment mixed
_refine_ls_matrix_type fullcycle
_refine_ls_number_parameters 1599
_refine_ls_number_reflns 26894
_refine_ls_number_restraints 225
_refine_ls_restrained_S_all 0.962
_refine_ls_R_factor_all 0.0655
_refine_ls_R_factor_gt 0.0475
_refine_ls_shift/su_max 0.002
_refine_ls_shift/su_mean 0.000
_refine_ls_structure_factor_coef Fsqd
_refine_ls_weighting_details 'calc w=1/[\s^2^(Fo^2^)+(0.1030P)^2^] where P=(Fo^2^+2Fc^2^)/3'
_refine_ls_weighting_scheme calc
_refine_ls_wR_factor_gt 0.1425
_refine_ls_wR_factor_ref 0.1483
_reflns_number_gt 19237
_reflns_number_total 26894
_reflns_threshold_expression >2\s(I)
_cod_data_source_file c5ce01222h2.cif
_cod_data_source_block 9
_cod_depositor_comments 'Adding full bibliography for 7221845--7221855.cif.'
_cod_original_cell_volume 6872.6(4)
_cod_original_formula_sum 'C45 H37.20 Cl2 Cu N6 O0.60'
_cod_database_code 7221853

loop_
_symmetry_equiv_pos_as_xyz
'x, y, z'
'-x, -y, -z'

loop_
_atom_site_label
_atom_site_type_symbol
_atom_site_fract_x
_atom_site_fract_y
_atom_site_fract_z
_atom_site_U_iso_or_equiv
_atom_site_adp_type
_atom_site_occupancy
_atom_site_symmetry_multiplicity
_atom_site_calc_flag
_atom_site_refinement_flags
_atom_site_disorder_assembly
_atom_site_disorder_group
C2A C 0.8463(2) 0.95324(19) 0.49967(11) 0.0247(7) Uani 1 1 d . . .
H2A H 0.9046 0.9171 0.5078 0.030 Uiso 1 1 calc R . .
C2B C 0.7772(2) 0.91620(18) 0.63765(11) 0.0237(6) Uani 1 1 d . . .
H2B H 0.7253 0.9442 0.6174 0.028 Uiso 1 1 calc R . .
C2C C 0.9660(2) 1.07692(18) 0.63957(11) 0.0236(6) Uani 1 1 d . . .
H2C H 1.0089 1.0765 0.6140 0.028 Uiso 1 1 calc R . .
C2D C 0.33041(19) 1.15702(19) 0.71410(13) 0.0279(7) Uani 1 1 d . A .
H2D H 0.3001 1.1291 0.7032 0.033 Uiso 1 1 calc R . .
C2E C 0.46392(19) 0.94554(19) 0.80139(12) 0.0269(7) Uani 1 1 d . . .
H2E H 0.4602 0.9750 0.7661 0.032 Uiso 1 1 calc R . .
C2F C 0.1799(2) 1.0259(2) 0.89773(13) 0.0358(8) Uani 1 1 d . . .
H2F H 0.1692 1.0719 0.9105 0.043 Uiso 1 1 calc R . .
C2G C 1.01220(19) 0.77570(17) 0.08097(11) 0.0225(6) Uani 1 1 d . . .
H2G H 1.0490 0.7888 0.0991 0.027 Uiso 1 1 calc R . .
C2H C 1.0025(2) 0.71809(17) 0.21192(12) 0.0257(7) Uani 1 1 d . . .
H2H H 0.9478 0.7408 0.1947 0.031 Uiso 1 1 calc R . .
C2I C 1.1914(2) 0.43649(18) 0.19834(12) 0.0281(7) Uani 1 1 d . . .
H2I H 1.2219 0.4346 0.1673 0.034 Uiso 1 1 calc R . .
C4A C 0.72029(19) 1.05478(19) 0.49679(11) 0.0237(6) Uani 1 1 d . . .
C4B C 0.91244(19) 0.87626(18) 0.66558(11) 0.0211(6) Uani 1 1 d . . .
C4C C 0.84512(18) 1.07385(17) 0.68048(11) 0.0199(6) Uani 1 1 d . . .
C4D C 0.3958(2) 1.1984(2) 0.76177(14) 0.0418(9) Uani 1 1 d D . .
C4E C 0.4400(2) 0.9124(2) 0.88474(12) 0.0303(7) Uani 1 1 d . . .
C4F C 0.2289(2) 0.93648(19) 0.85150(12) 0.0283(7) Uani 1 1 d . . .
C4G C 0.93817(19) 0.71005(17) 0.05829(11) 0.0195(6) Uani 1 1 d . . .
C4H C 1.1419(2) 0.64782(19) 0.23268(12) 0.0292(7) Uani 1 1 d . . .
C4I C 1.0927(2) 0.47521(18) 0.25494(11) 0.0252(7) Uani 1 1 d . . .
C5A C 0.71205(19) 1.01181(19) 0.46378(11) 0.0232(6) Uani 1 1 d . . .
C5B C 0.8717(2) 0.82928(18) 0.70126(11) 0.0225(6) Uani 1 1 d . . .
C5C C 0.89695(19) 1.08469(17) 0.71376(11) 0.0210(6) Uani 1 1 d . . .
C5D C 0.3966(2) 1.2454(2) 0.71145(19) 0.0493(11) Uani 1 1 d D A .
C5E C 0.5057(2) 0.84425(19) 0.87483(12) 0.0262(7) Uani 1 1 d . . .
C5F C 0.1755(2) 0.9081(2) 0.88876(12) 0.0309(7) Uani 1 1 d . . .
C5G C 0.92194(19) 0.78563(17) 0.02004(11) 0.0205(6) Uani 1 1 d . . .
C5H C 1.1058(2) 0.68742(18) 0.27067(12) 0.0299(7) Uani 1 1 d . . .
C5I C 1.1568(2) 0.40144(18) 0.28065(12) 0.0283(7) Uani 1 1 d . . .
C7A C 0.6542(2) 1.1310(2) 0.50842(12) 0.0293(7) Uani 1 1 d . . .
C7B C 1.0037(2) 0.87457(18) 0.66357(11) 0.0228(6) Uani 1 1 d . . .
C7C C 0.75505(19) 1.06954(18) 0.68825(11) 0.0210(6) Uani 1 1 d . . .
C71 C 0.4322(8) 1.1785(7) 0.8190(3) 0.049(4) Uani 0.373(9) 1 d PGDU A 1
C81 C 0.5082(8) 1.1102(7) 0.8393(4) 0.061(4) Uani 0.373(9) 1 d PGU A 1
H81 H 0.5357 1.0713 0.8207 0.073 Uiso 0.373(9) 1 calc PR A 1
C91 C 0.5430(7) 1.1001(7) 0.8876(4) 0.072(4) Uani 0.373(9) 1 d PGU A 1
H91 H 0.5938 1.0544 0.9012 0.086 Uiso 0.373(9) 1 calc PR A 1
C101 C 0.5018(6) 1.1582(9) 0.9155(3) 0.084(4) Uani 0.373(9) 1 d PGU A 1
H101 H 0.5251 1.1515 0.9478 0.101 Uiso 0.373(9) 1 calc PR A 1
C111 C 0.4258(6) 1.2266(9) 0.8951(4) 0.095(5) Uani 0.373(9) 1 d PGU A 1
H111 H 0.3983 1.2655 0.9138 0.114 Uiso 0.373(9) 1 calc PR A 1
C121 C 0.3910(6) 1.2367(7) 0.8469(4) 0.078(5) Uani 0.373(9) 1 d PGU A 1
H121 H 0.3401 1.2824 0.8332 0.094 Uiso 0.373(9) 1 calc PR A 1
C72 C 0.4283(5) 1.2118(4) 0.8067(2) 0.050(2) Uani 0.627(9) 1 d PGDU A 2
C82 C 0.4916(5) 1.1423(4) 0.8388(2) 0.058(2) Uani 0.627(9) 1 d PGU A 2
H82 H 0.5130 1.0915 0.8304 0.070 Uiso 0.627(9) 1 calc PR A 2
C92 C 0.5230(5) 1.1486(5) 0.8836(2) 0.080(3) Uani 0.627(9) 1 d PGU A 2
H92 H 0.5653 1.1021 0.9052 0.095 Uiso 0.627(9) 1 calc PR A 2
C102 C 0.4911(4) 1.2245(6) 0.8962(2) 0.088(3) Uani 0.627(9) 1 d PGU A 2
H102 H 0.5121 1.2288 0.9262 0.106 Uiso 0.627(9) 1 calc PR A 2
C112 C 0.4278(4) 1.2940(5) 0.8641(3) 0.095(4) Uani 0.627(9) 1 d PGU A 2
H112 H 0.4065 1.3448 0.8725 0.114 Uiso 0.627(9) 1 calc PR A 2
C122 C 0.3964(4) 1.2877(5) 0.8193(3) 0.071(3) Uani 0.627(9) 1 d PGU A 2
H122 H 0.3541 1.3342 0.7977 0.085 Uiso 0.627(9) 1 calc PR A 2
C131 C 0.4489(9) 1.3000(7) 0.7023(6) 0.049(4) Uani 0.349(10) 1 d PGDU A 1
C141 C 0.5047(9) 1.3077(8) 0.7355(6) 0.076(4) Uani 0.349(10) 1 d PGU A 1
H141 H 0.5166 1.2719 0.7693 0.091 Uiso 0.349(10) 1 calc PR A 1
C151 C 0.5427(10) 1.3690(9) 0.7182(7) 0.098(5) Uani 0.349(10) 1 d PGU A 1
H151 H 0.5800 1.3741 0.7405 0.117 Uiso 0.349(10) 1 calc PR A 1
C161 C 0.5249(12) 1.4226(9) 0.6677(7) 0.099(5) Uani 0.349(10) 1 d PGU A 1
H161 H 0.5503 1.4636 0.6562 0.119 Uiso 0.349(10) 1 calc PR A 1
C171 C 0.4690(13) 1.4149(9) 0.6345(6) 0.116(5) Uani 0.349(10) 1 d PGU A 1
H171 H 0.4571 1.4507 0.6006 0.140 Uiso 0.349(10) 1 calc PR A 1
C181 C 0.4311(11) 1.3536(8) 0.6517(5) 0.088(5) Uani 0.349(10) 1 d PGU A 1
H181 H 0.3937 1.3484 0.6295 0.106 Uiso 0.349(10) 1 calc PR A 1
C132 C 0.4237(4) 1.3204(4) 0.6805(3) 0.043(2) Uani 0.651(10) 1 d PGU A 2
C142 C 0.4884(5) 1.3336(4) 0.7041(3) 0.077(3) Uani 0.651(10) 1 d PGU A 2
H142 H 0.5131 1.2977 0.7363 0.092 Uiso 0.651(10) 1 calc PR A 2
C152 C 0.5162(5) 1.4003(5) 0.6793(4) 0.104(3) Uani 0.651(10) 1 d PGU A 2
H152 H 0.5594 1.4091 0.6951 0.125 Uiso 0.651(10) 1 calc PR A 2
C162 C 0.4793(6) 1.4539(4) 0.6311(4) 0.106(3) Uani 0.651(10) 1 d PGU A 2
H162 H 0.4978 1.4985 0.6145 0.127 Uiso 0.651(10) 1 calc PR A 2
C172 C 0.4146(5) 1.4407(3) 0.6075(3) 0.090(3) Uani 0.651(10) 1 d PGU A 2
H172 H 0.3899 1.4766 0.5752 0.109 Uiso 0.651(10) 1 calc PR A 2
C182 C 0.3868(5) 1.3740(3) 0.6323(2) 0.060(2) Uani 0.651(10) 1 d PGU A 2
H182 H 0.3436 1.3652 0.6165 0.072 Uiso 0.651(10) 1 calc PR A 2
C7E C 0.3944(2) 0.9239(3) 0.93383(14) 0.0439(10) Uani 1 1 d . . .
C7F C 0.28147(19) 0.89702(19) 0.81190(12) 0.0265(7) Uani 1 1 d . . .
C7G C 0.90238(19) 0.64332(17) 0.06334(11) 0.0212(6) Uani 1 1 d . . .
C7H C 1.2321(2) 0.5912(2) 0.22759(15) 0.0389(8) Uani 1 1 d . . .
C7I C 1.0111(2) 0.52597(18) 0.27540(12) 0.0303(7) Uani 1 1 d . . .
C8A C 0.6779(2) 1.1996(2) 0.50588(15) 0.0403(9) Uani 1 1 d . . .
H8A H 0.7360 1.1967 0.4990 0.048 Uiso 1 1 calc R . .
C8B C 1.0475(2) 0.87986(19) 0.61601(11) 0.0248(7) Uani 1 1 d . . .
H8B H 1.0189 0.8829 0.5864 0.030 Uiso 1 1 calc R . .
C8C C 0.68844(19) 1.12197(19) 0.65155(11) 0.0240(6) Uani 1 1 d . . .
H8C H 0.7011 1.1581 0.6215 0.029 Uiso 1 1 calc R . .
C8E C 0.3797(3) 0.9992(3) 0.94640(16) 0.0608(13) Uani 1 1 d . . .
H8E H 0.4022 1.0389 0.9257 0.073 Uiso 1 1 calc R . .
C8F C 0.2830(2) 0.9450(2) 0.76034(12) 0.0302(7) Uani 1 1 d . . .
H8F H 0.2497 1.0022 0.7505 0.036 Uiso 1 1 calc R . .
C8G C 0.8538(2) 0.62159(18) 0.10700(12) 0.0253(7) Uani 1 1 d . . .
H8G H 0.8442 0.6491 0.1328 0.030 Uiso 1 1 calc R . .
C8H C 1.2732(3) 0.5995(3) 0.17929(19) 0.0603(12) Uani 1 1 d . . .
H8H H 1.2438 0.6420 0.1501 0.072 Uiso 1 1 calc R . .
C8I C 0.9316(2) 0.5612(2) 0.24672(15) 0.0424(9) Uani 1 1 d . . .
H8I H 0.9300 0.5522 0.2143 0.051 Uiso 1 1 calc R . .
C9A C 0.6140(3) 1.2728(3) 0.51374(18) 0.0559(11) Uani 1 1 d . . .
H9A H 0.6296 1.3188 0.5119 0.067 Uiso 1 1 calc R . .
C9B C 1.1334(2) 0.8807(2) 0.61232(12) 0.0314(7) Uani 1 1 d . . .
H9B H 1.1615 0.8847 0.5803 0.038 Uiso 1 1 calc R . .
C9C C 0.6028(2) 1.1212(2) 0.65905(12) 0.0293(7) Uani 1 1 d . . .
H9C H 0.5582 1.1571 0.6344 0.035 Uiso 1 1 calc R . .
C9E C 0.3303(3) 1.0128(4) 0.9910(2) 0.0829(18) Uani 1 1 d U . .
H9E H 0.3195 1.0622 0.9999 0.099 Uiso 1 1 calc R . .
C9F C 0.3343(2) 0.9075(2) 0.72370(13) 0.0350(8) Uani 1 1 d . . .
H9F H 0.3353 0.9397 0.6894 0.042 Uiso 1 1 calc R . .
C9G C 0.8194(2) 0.55881(19) 0.11222(13) 0.0318(7) Uani 1 1 d . . .
H9G H 0.7875 0.5439 0.1417 0.038 Uiso 1 1 calc R . .
C9H C 1.3585(4) 0.5441(4) 0.1746(3) 0.0919(19) Uani 1 1 d . . .
H9H H 1.3859 0.5493 0.1423 0.110 Uiso 1 1 calc R . .
C9I C 0.8550(3) 0.6097(2) 0.2662(2) 0.0619(13) Uani 1 1 d . . .
H9I H 0.8023 0.6334 0.2468 0.074 Uiso 1 1 calc R . .
C10A C 0.5280(3) 1.2770(3) 0.52418(17) 0.0594(12) Uani 1 1 d . . .
H10A H 0.4857 1.3259 0.5293 0.071 Uiso 1 1 calc R . .
C10B C 1.1768(2) 0.8755(2) 0.65620(13) 0.0345(8) Uani 1 1 d . . .
H10B H 1.2340 0.8763 0.6538 0.041 Uiso 1 1 calc R . .
C10C C 0.5845(2) 1.0668(2) 0.70341(12) 0.0304(7) Uani 1 1 d . . .
H10C H 0.5273 1.0662 0.7086 0.037 Uiso 1 1 calc R . .
C10E C 0.2974(4) 0.9522(5) 1.0219(2) 0.103(2) Uani 1 1 d U . .
H10E H 0.2642 0.9621 1.0511 0.124 Uiso 1 1 calc R . .
C10F C 0.3835(2) 0.8232(2) 0.73781(14) 0.0401(9) Uani 1 1 d . . .
H10F H 0.4184 0.7985 0.7133 0.048 Uiso 1 1 calc R . .
C10G C 0.8325(2) 0.5185(2) 0.07357(14) 0.0330(8) Uani 1 1 d . . .
H10G H 0.8089 0.4770 0.0770 0.040 Uiso 1 1 calc R . .
C10H C 1.4025(3) 0.4807(4) 0.2187(3) 0.100(2) Uani 1 1 d . . .
H10H H 1.4592 0.4436 0.2156 0.120 Uiso 1 1 calc R . .
C10I C 0.8571(3) 0.6226(3) 0.3144(2) 0.0696(15) Uani 1 1 d . . .
H10I H 0.8059 0.6554 0.3274 0.084 Uiso 1 1 calc R . .
C11A C 0.5042(3) 1.2083(3) 0.52718(14) 0.0475(10) Uani 1 1 d . . .
H11A H 0.4460 1.2114 0.5342 0.057 Uiso 1 1 calc R . .
C11B C 1.1341(2) 0.8690(2) 0.70391(12) 0.0332(8) Uani 1 1 d . . .
H11B H 1.1635 0.8648 0.7336 0.040 Uiso 1 1 calc R . .
C11C C 0.6505(2) 1.0134(2) 0.74008(12) 0.0277(7) Uani 1 1 d . . .
H11C H 0.6377 0.9768 0.7698 0.033 Uiso 1 1 calc R . .
C11E C 0.3135(3) 0.8773(4) 1.00967(17) 0.0830(18) Uani 1 1 d . . .
H11E H 0.2917 0.8371 1.0306 0.100 Uiso 1 1 calc R . .
C11F C 0.3812(2) 0.7752(2) 0.78829(14) 0.0388(8) Uani 1 1 d . . .
H11F H 0.4135 0.7179 0.7977 0.047 Uiso 1 1 calc R . .
C11G C 0.8803(2) 0.5394(2) 0.03014(13) 0.0326(8) Uani 1 1 d . . .
H11G H 0.8890 0.5120 0.0043 0.039 Uiso 1 1 calc R . .
C11H C 1.3634(3) 0.4731(3) 0.2658(3) 0.0798(18) Uani 1 1 d . . .
H11H H 1.3936 0.4311 0.2950 0.096 Uiso 1 1 calc R . .
C11I C 0.9348(3) 0.5871(2) 0.34314(17) 0.0582(12) Uani 1 1 d . . .
H11I H 0.9356 0.5949 0.3760 0.070 Uiso 1 1 calc R . .
C12A C 0.5669(2) 1.1356(2) 0.51973(12) 0.0360(8) Uani 1 1 d . . .
H12A H 0.5511 1.0894 0.5222 0.043 Uiso 1 1 calc R . .
C12B C 1.0489(2) 0.8689(2) 0.70776(11) 0.0273(7) Uani 1 1 d . . .
H12B H 1.0211 0.8650 0.7399 0.033 Uiso 1 1 calc R . .
C12C C 0.73650(19) 1.01447(19) 0.73244(11) 0.0240(6) Uani 1 1 d . . .
H12C H 0.7812 0.9783 0.7569 0.029 Uiso 1 1 calc R . .
C12E C 0.3625(2) 0.8634(3) 0.96591(14) 0.0547(11) Uani 1 1 d U . .
H12E H 0.3744 0.8132 0.9578 0.066 Uiso 1 1 calc R . .
C12F C 0.3307(2) 0.8123(2) 0.82517(13) 0.0334(8) Uani 1 1 d . . .
H12F H 0.3301 0.7796 0.8593 0.040 Uiso 1 1 calc R . .
C12G C 0.9156(2) 0.60126(19) 0.02482(12) 0.0277(7) Uani 1 1 d . . .
H12G H 0.9483 0.6149 -0.0045 0.033 Uiso 1 1 calc R . .
C12H C 1.2786(3) 0.5276(2) 0.27075(19) 0.0517(11) Uani 1 1 d . . .
H12H H 1.2522 0.5217 0.3033 0.062 Uiso 1 1 calc R . .
C12I C 1.0113(3) 0.5402(2) 0.32382(14) 0.0396(9) Uani 1 1 d . . .
H12I H 1.0637 0.5177 0.3434 0.047 Uiso 1 1 calc R . .
C13A C 0.6390(2) 1.0221(2) 0.43052(11) 0.0245(7) Uani 1 1 d . . .
C13B C 0.9036(2) 0.76128(19) 0.75016(12) 0.0273(7) Uani 1 1 d . . .
C13C C 0.8816(2) 1.09902(17) 0.76601(11) 0.0215(6) Uani 1 1 d . . .
C13E C 0.5590(2) 0.7601(2) 0.90698(13) 0.0309(7) Uani 1 1 d . . .
C13F C 0.1451(2) 0.8369(2) 0.89884(12) 0.0323(8) Uani 1 1 d . . .
C13G C 0.86854(19) 0.82439(18) -0.02840(11) 0.0231(6) Uani 1 1 d . . .
C13H C 1.1405(3) 0.69127(19) 0.31846(13) 0.0372(9) Uani 1 1 d . . .
C13I C 1.1686(3) 0.34854(19) 0.33523(12) 0.0370(8) Uani 1 1 d . . .
C14A C 0.5777(2) 1.1003(2) 0.40773(11) 0.0262(7) Uani 1 1 d . . .
H14A H 0.5831 1.1477 0.4129 0.031 Uiso 1 1 calc R . .
C14B C 0.9864(2) 0.6989(2) 0.75295(14) 0.0349(8) Uani 1 1 d . . .
H14B H 1.0231 0.7005 0.7241 0.042 Uiso 1 1 calc R . .
C14C C 0.7963(2) 1.13833(18) 0.78136(12) 0.0251(7) Uani 1 1 d . . .
H14C H 0.7486 1.1559 0.7585 0.030 Uiso 1 1 calc R . .
C14E C 0.5817(2) 0.7483(2) 0.95862(13) 0.0340(8) Uani 1 1 d . . .
H14E H 0.5605 0.7927 0.9736 0.041 Uiso 1 1 calc R . .
C14F C 0.1120(2) 0.8217(2) 0.85776(14) 0.0394(8) Uani 1 1 d . . .
H14F H 0.1106 0.8560 0.8239 0.047 Uiso 1 1 calc R . .
C14G C 0.7940(2) 0.80554(19) -0.03445(12) 0.0293(7) Uani 1 1 d . . .
H14G H 0.7782 0.7670 -0.0075 0.035 Uiso 1 1 calc R . .
C14H C 1.2276(3) 0.6865(2) 0.32137(16) 0.0493(11) Uani 1 1 d . . .
H14H H 1.2655 0.6786 0.2936 0.059 Uiso 1 1 calc R . .
C14I C 1.0992(3) 0.3314(2) 0.36285(14) 0.0474(10) Uani 1 1 d . . .
H14I H 1.0429 0.3542 0.3474 0.057 Uiso 1 1 calc R . .
C15A C 0.5080(2) 1.1094(2) 0.37718(12) 0.0303(7) Uani 1 1 d . . .
H15A H 0.4665 1.1625 0.3627 0.036 Uiso 1 1 calc R . .
C15B C 1.0149(3) 0.6336(2) 0.79893(16) 0.0479(10) Uani 1 1 d . . .
H15B H 1.0706 0.5920 0.8005 0.057 Uiso 1 1 calc R . .
C15C C 0.7817(2) 1.1517(2) 0.83069(12) 0.0314(7) Uani 1 1 d . . .
H15C H 0.7245 1.1781 0.8407 0.038 Uiso 1 1 calc R . .
C15E C 0.6366(2) 0.6692(2) 0.98768(15) 0.0430(9) Uani 1 1 d . . .
H15E H 0.6521 0.6607 1.0221 0.052 Uiso 1 1 calc R . .
C15F C 0.0812(3) 0.7559(2) 0.86712(15) 0.0471(10) Uani 1 1 d . . .
H15F H 0.0598 0.7460 0.8394 0.057 Uiso 1 1 calc R . .
C15G C 0.7437(2) 0.8441(2) -0.08052(13) 0.0375(8) Uani 1 1 d . . .
H15G H 0.6945 0.8312 -0.0844 0.045 Uiso 1 1 calc R . .
C15H C 1.2579(3) 0.6941(2) 0.3674(2) 0.0614(13) Uani 1 1 d . . .
H15H H 1.3164 0.6894 0.3704 0.074 Uiso 1 1 calc R . .
C15I C 1.1131(4) 0.2793(3) 0.41451(17) 0.0656(13) Uani 1 1 d . . .
H15I H 1.0665 0.2672 0.4335 0.079 Uiso 1 1 calc R . .
C16A C 0.4997(2) 1.0403(2) 0.36815(12) 0.0311(7) Uani 1 1 d . . .
H16A H 0.4529 1.0467 0.3476 0.037 Uiso 1 1 calc R . .
C16B C 0.9615(3) 0.6301(2) 0.84186(16) 0.0512(11) Uani 1 1 d . . .
H16B H 0.9805 0.5862 0.8723 0.061 Uiso 1 1 calc R . .
C16C C 0.8529(2) 1.1254(2) 0.86501(12) 0.0330(8) Uani 1 1 d . . .
H16C H 0.8434 1.1334 0.8982 0.040 Uiso 1 1 calc R . .
C16E C 0.6680(2) 0.6035(2) 0.96539(15) 0.0431(9) Uani 1 1 d . . .
H16E H 0.7058 0.5512 0.9846 0.052 Uiso 1 1 calc R . .
C16F C 0.0821(3) 0.7052(2) 0.91697(16) 0.0467(10) Uani 1 1 d U . .
H16F H 0.0607 0.6616 0.9231 0.056 Uiso 1 1 calc R . .
C16G C 0.7669(2) 0.9020(2) -0.12070(13) 0.0387(8) Uani 1 1 d . . .
H16G H 0.7321 0.9290 -0.1511 0.046 Uiso 1 1 calc R . .
C16H C 1.2000(4) 0.7085(3) 0.40768(19) 0.0686(15) Uani 1 1 d . . .
H16H H 1.2195 0.7156 0.4371 0.082 Uiso 1 1 calc R . .
C16I C 1.1976(4) 0.2462(3) 0.43683(17) 0.0735(15) Uani 1 1 d . . .
H16I H 1.2066 0.2126 0.4713 0.088 Uiso 1 1 calc R . .
C17A C 0.5610(2) 0.9620(2) 0.38955(12) 0.0323(7) Uani 1 1 d . . .
H17A H 0.5561 0.9152 0.3830 0.039 Uiso 1 1 calc R . .
C17B C 0.8795(3) 0.6926(3) 0.83912(14) 0.0509(11) Uani 1 1 d . . .
H17B H 0.8433 0.6906 0.8681 0.061 Uiso 1 1 calc R . .
C17C C 0.9375(2) 1.0876(2) 0.84951(12) 0.0341(8) Uani 1 1 d . . .
H17C H 0.9851 1.0709 0.8723 0.041 Uiso 1 1 calc R . .
C17E C 0.6438(2) 0.6149(2) 0.91508(15) 0.0408(9) Uani 1 1 d . . .
H17E H 0.6639 0.5699 0.9006 0.049 Uiso 1 1 calc R . .
C17F C 0.1148(2) 0.7192(2) 0.95813(15) 0.0502(11) Uani 1 1 d U . .
H17F H 0.1163 0.6844 0.9919 0.060 Uiso 1 1 calc R . .
C17G C 0.8414(2) 0.9196(2) -0.11573(12) 0.0314(7) Uani 1 1 d . . .
H17G H 0.8579 0.9571 -0.1432 0.038 Uiso 1 1 calc R . .
C17H C 1.1157(4) 0.7122(3) 0.40524(17) 0.0636(13) Uani 1 1 d . . .
H17H H 1.0780 0.7208 0.4330 0.076 Uiso 1 1 calc R . .
C17I C 1.2682(4) 0.2614(3) 0.40973(17) 0.0636(13) Uani 1 1 d . . .
H17I H 1.3244 0.2382 0.4252 0.076 Uiso 1 1 calc R . .
C18A C 0.6306(2) 0.9521(2) 0.42116(12) 0.0294(7) Uani 1 1 d . . .
H18A H 0.6715 0.8988 0.4360 0.035 Uiso 1 1 calc R . .
C18B C 0.8498(2) 0.7587(2) 0.79382(13) 0.0370(8) Uani 1 1 d . . .
H18B H 0.7945 0.8006 0.7927 0.044 Uiso 1 1 calc R . .
C18C C 0.9527(2) 1.07394(18) 0.80058(12) 0.0252(7) Uani 1 1 d . . .
H18C H 1.0102 1.0481 0.7907 0.030 Uiso 1 1 calc R . .
C18E C 0.5897(2) 0.6930(2) 0.88587(14) 0.0332(8) Uani 1 1 d . . .
H18E H 0.5737 0.7004 0.8517 0.040 Uiso 1 1 calc R . .
C18F C 0.1456(2) 0.7852(2) 0.94919(14) 0.0408(9) Uani 1 1 d . . .
H18F H 0.1667 0.7948 0.9771 0.049 Uiso 1 1 calc R . .
C18G C 0.8914(2) 0.88124(18) -0.06980(11) 0.0255(7) Uani 1 1 d . . .
H18G H 0.9413 0.8937 -0.0665 0.031 Uiso 1 1 calc R . .
C18H C 1.0855(3) 0.7032(2) 0.36059(14) 0.0478(10) Uani 1 1 d . . .
H18H H 1.0277 0.7052 0.3591 0.057 Uiso 1 1 calc R . .
C18I C 1.2537(3) 0.3119(2) 0.35886(14) 0.0466(10) Uani 1 1 d . . .
H18I H 1.3012 0.3220 0.3397 0.056 Uiso 1 1 calc R . .
Cu1 Cu 0.86137(2) 1.036072(19) 0.575240(11) 0.02051(8) Uani 1 1 d . . .
Cu2 Cu 0.30537(2) 1.07806(2) 0.824168(14) 0.03063(9) Uani 1 1 d . . .
Cu3 Cu 1.07338(2) 0.603307(18) 0.146728(12) 0.02182(8) Uani 1 1 d . . .
N1A N 0.79313(15) 0.94758(14) 0.46642(8) 0.0244(5) Uani 1 1 d D . .
H1A H 0.8060(18) 0.9093(13) 0.4506(9) 0.023(8) Uiso 1 1 d D . .
N1B N 0.78582(15) 0.85615(14) 0.68250(9) 0.0243(5) Uani 1 1 d D . .
H1B H 0.7471(14) 0.8345(15) 0.6971(10) 0.022(7) Uiso 1 1 d D . .
N1C N 0.97357(14) 1.08525(14) 0.68697(8) 0.0221(5) Uani 1 1 d D . .
H1C H 1.0151(13) 1.0984(16) 0.6959(10) 0.019(7) Uiso 1 1 d D . .
N1D N 0.35576(17) 1.21724(15) 0.68242(11) 0.0353(6) Uani 1 1 d D . .
H1D H 0.337(3) 1.244(2) 0.6512(7) 0.068(14) Uiso 1 1 d D . .
N1E N 0.51863(15) 0.86792(14) 0.82125(9) 0.0258(5) Uani 1 1 d D . .
H1E H 0.5517(18) 0.8392(17) 0.8013(10) 0.044(10) Uiso 1 1 d D . .
N1F N 0.14694(16) 0.96557(16) 0.91740(10) 0.0356(6) Uani 1 1 d D . .
H1F H 0.1125(18) 0.966(2) 0.9441(8) 0.045(10) Uiso 1 1 d D . .
N1G N 0.96991(14) 0.82497(13) 0.03603(8) 0.0208(5) Uani 1 1 d D . .
H1G H 0.9694(19) 0.8740(9) 0.0215(10) 0.031(8) Uiso 1 1 d D . .
N1H N 1.01765(17) 0.73111(14) 0.25604(9) 0.0285(5) Uani 1 1 d D . .
H1H H 0.9779(16) 0.7557(19) 0.2752(11) 0.047(10) Uiso 1 1 d D . .
N1I N 1.21840(17) 0.37967(14) 0.24392(9) 0.0308(6) Uani 1 1 d D . .
H1I H 1.2581(17) 0.3306(11) 0.2486(14) 0.056(11) Uiso 1 1 d D . .
N3A N 0.80473(14) 1.01722(13) 0.51937(8) 0.0230(5) Uani 1 1 d . . .
N3B N 0.85160(14) 0.93097(14) 0.62554(8) 0.0228(5) Uani 1 1 d . . .
N3C N 0.88906(14) 1.06930(13) 0.63397(8) 0.0212(5) Uani 1 1 d . . .
N3D N 0.35385(15) 1.14219(14) 0.76285(10) 0.0297(5) Uani 1 1 d . A .
N3E N 0.41487(15) 0.97610(14) 0.83831(9) 0.0293(5) Uani 1 1 d . A .
N3F N 0.23056(15) 1.01122(15) 0.85709(9) 0.0316(6) Uani 1 1 d . A .
N3G N 0.99455(14) 0.70521(13) 0.09633(8) 0.0228(5) Uani 1 1 d . . .
N3H N 1.07607(15) 0.66816(13) 0.19561(8) 0.0259(5) Uani 1 1 d . . .
N3I N 1.11564(15) 0.49623(13) 0.20254(8) 0.0254(5) Uani 1 1 d . . .
Cl1 Cl 0.91973(4) 1.12292(4) 0.51759(2) 0.02743(15) Uani 1 1 d . . .
Cl2 Cl 0.21634(5) 1.19352(5) 0.84534(3) 0.04176(19) Uani 1 1 d . A .
Cl3 Cl 1.13631(5) 0.54615(4) 0.08206(3) 0.03240(17) Uani 1 1 d . . .
Cl4 Cl 0.63148(4) 0.79411(4) 0.73701(2) 0.02452(14) Uani 1 1 d . . .
Cl5 Cl 0.87045(5) 0.85914(5) 0.30301(3) 0.03763(18) Uani 1 1 d . . .
Cl6 Cl 0.0000 1.0000 1.0000 0.0263(2) Uani 1 2 d S . .
Cl7 Cl 0.27949(10) 0.27755(10) 0.57173(6) 0.0399(4) Uani 0.50 1 d PD . .
O1 O 0.85147(17) 0.81316(16) 0.42226(10) 0.0599(7) Uani 1 1 d . . .
O2 O 0.2850(10) 0.4248(7) 0.4843(5) 0.166(6) Uani 0.30 1 d PDU . .
O3A O 0.8229(9) 0.4033(8) 0.3539(6) 0.095(4) Uani 0.25 1 d PDU . .
O3B O 0.7683(9) 0.3829(9) 0.3201(6) 0.097(4) Uani 0.25 1 d PDU . .

loop_
_atom_site_aniso_label
_atom_site_aniso_U_11
_atom_site_aniso_U_22
_atom_site_aniso_U_33
_atom_site_aniso_U_23
_atom_site_aniso_U_13
_atom_site_aniso_U_12
C2A 0.0229(16) 0.0331(17) 0.0144(14) -0.0038(12) -0.0033(12) -0.0072(13)
C2B 0.0237(16) 0.0294(16) 0.0198(15) -0.0079(12) -0.0018(13) -0.0102(13)
C2C 0.0243(16) 0.0297(16) 0.0198(15) -0.0088(12) 0.0029(13) -0.0123(13)
C2D 0.0178(15) 0.0303(17) 0.0378(18) -0.0127(14) 0.0003(14) -0.0085(13)
C2E 0.0192(15) 0.0322(17) 0.0286(17) -0.0121(13) 0.0047(13) -0.0063(13)
C2F 0.0242(17) 0.0407(19) 0.0355(19) -0.0156(15) 0.0053(15) -0.0007(14)
C2G 0.0236(16) 0.0214(15) 0.0236(15) -0.0096(12) 0.0001(13) -0.0064(12)
C2H 0.0320(17) 0.0165(14) 0.0239(16) -0.0051(12) -0.0045(13) -0.0028(12)
C2I 0.0354(18) 0.0205(15) 0.0238(16) -0.0094(12) -0.0017(14) -0.0019(13)
C4A 0.0222(16) 0.0333(17) 0.0161(14) -0.0057(12) -0.0003(12) -0.0114(13)
C4B 0.0235(15) 0.0263(15) 0.0156(14) -0.0079(12) -0.0029(12) -0.0089(12)
C4C 0.0179(14) 0.0232(15) 0.0184(14) -0.0057(11) 0.0011(12) -0.0072(12)
C4D 0.0188(17) 0.056(2) 0.067(3) -0.045(2) 0.0085(17) -0.0128(16)
C4E 0.0206(16) 0.0421(19) 0.0263(17) -0.0162(14) 0.0028(13) -0.0043(14)
C4F 0.0212(16) 0.0326(17) 0.0216(16) -0.0053(13) -0.0004(13) -0.0003(13)
C4G 0.0202(15) 0.0187(14) 0.0178(14) -0.0073(11) 0.0020(12) -0.0034(11)
C4H 0.0366(19) 0.0225(16) 0.0298(17) -0.0077(13) -0.0075(15) -0.0100(14)
C4I 0.0327(18) 0.0206(15) 0.0207(15) -0.0064(12) -0.0039(13) -0.0062(13)
C5A 0.0231(16) 0.0326(16) 0.0149(14) -0.0063(12) 0.0011(12) -0.0114(13)
C5B 0.0239(16) 0.0271(16) 0.0182(15) -0.0072(12) -0.0020(12) -0.0100(13)
C5C 0.0205(15) 0.0232(15) 0.0190(15) -0.0058(12) 0.0013(12) -0.0080(12)
C5D 0.033(2) 0.046(2) 0.088(3) -0.044(2) 0.028(2) -0.0225(17)
C5E 0.0186(15) 0.0323(17) 0.0265(16) -0.0098(13) 0.0024(13) -0.0067(13)
C5F 0.0207(16) 0.0413(19) 0.0219(16) -0.0104(14) 0.0022(13) -0.0003(14)
C5G 0.0196(15) 0.0216(15) 0.0192(14) -0.0083(12) 0.0040(12) -0.0048(12)
C5H 0.0397(19) 0.0179(15) 0.0299(17) -0.0055(13) -0.0083(15) -0.0067(14)
C5I 0.0419(19) 0.0173(15) 0.0222(16) -0.0066(12) -0.0045(14) -0.0046(13)
C7A 0.0244(17) 0.0426(19) 0.0184(15) -0.0110(14) -0.0059(13) -0.0058(14)
C7B 0.0243(16) 0.0247(15) 0.0198(15) -0.0062(12) -0.0008(13) -0.0089(13)
C7C 0.0212(15) 0.0286(16) 0.0185(14) -0.0118(12) 0.0004(12) -0.0107(13)
C71 0.025(6) 0.082(9) 0.078(8) -0.066(7) 0.016(5) -0.031(6)
C81 0.061(8) 0.078(9) 0.069(7) -0.065(7) 0.008(6) -0.021(6)
C91 0.070(7) 0.092(7) 0.077(6) -0.066(6) -0.007(5) -0.020(6)
C101 0.046(6) 0.140(10) 0.105(9) -0.107(8) 0.000(6) -0.019(7)
C111 0.051(7) 0.137(10) 0.130(10) -0.120(9) -0.012(7) -0.005(7)
C121 0.026(6) 0.122(11) 0.127(11) -0.112(9) 0.001(7) -0.012(7)
C72 0.031(4) 0.078(6) 0.067(5) -0.046(4) 0.012(3) -0.032(4)
C82 0.068(6) 0.076(6) 0.060(4) -0.044(4) 0.000(4) -0.039(5)
C92 0.078(6) 0.121(7) 0.070(5) -0.051(6) -0.017(4) -0.047(5)
C102 0.073(6) 0.148(8) 0.089(6) -0.083(6) -0.003(4) -0.051(6)
C112 0.058(5) 0.143(8) 0.137(9) -0.110(7) 0.001(5) -0.039(5)
C122 0.045(4) 0.095(6) 0.105(7) -0.077(6) 0.003(4) -0.023(4)
C131 0.044(8) 0.036(7) 0.078(10) -0.030(6) 0.016(7) -0.021(7)
C141 0.044(8) 0.077(10) 0.126(12) -0.030(9) -0.001(9) -0.043(7)
C151 0.073(9) 0.094(10) 0.161(12) -0.048(9) 0.005(9) -0.062(8)
C161 0.116(11) 0.071(9) 0.151(11) -0.058(8) 0.046(9) -0.070(8)
C171 0.134(13) 0.090(11) 0.143(11) -0.001(9) 0.011(9) -0.086(9)
C181 0.118(12) 0.076(9) 0.095(10) -0.008(7) 0.002(9) -0.076(8)
C132 0.040(4) 0.039(4) 0.062(5) -0.027(3) 0.018(4) -0.020(4)
C142 0.064(5) 0.068(6) 0.125(8) -0.040(5) 0.012(5) -0.045(5)
C152 0.090(7) 0.089(7) 0.172(10) -0.050(7) 0.021(6) -0.069(6)
C162 0.115(8) 0.064(6) 0.159(9) -0.037(5) 0.052(6) -0.062(6)
C172 0.124(8) 0.048(4) 0.103(7) -0.018(4) 0.036(5) -0.045(5)
C182 0.080(6) 0.038(4) 0.066(5) -0.020(3) 0.028(4) -0.028(4)
C7E 0.0225(18) 0.065(3) 0.0284(19) -0.0213(18) -0.0042(15) 0.0096(17)
C7F 0.0183(15) 0.0356(18) 0.0247(16) -0.0130(13) 0.0061(13) -0.0063(13)
C7G 0.0193(15) 0.0159(14) 0.0246(15) -0.0045(12) -0.0032(12) -0.0021(11)
C7H 0.0323(19) 0.0360(19) 0.056(2) -0.0257(18) -0.0014(18) -0.0108(16)
C7I 0.0373(19) 0.0178(15) 0.0290(17) -0.0026(13) 0.0031(15) -0.0058(13)
C8A 0.035(2) 0.041(2) 0.048(2) -0.0210(17) -0.0085(17) -0.0076(16)
C8B 0.0223(16) 0.0332(17) 0.0171(15) -0.0071(12) -0.0015(12) -0.0074(13)
C8C 0.0238(16) 0.0321(17) 0.0190(15) -0.0099(13) 0.0003(13) -0.0110(13)
C8E 0.047(2) 0.071(3) 0.046(2) -0.037(2) -0.011(2) 0.020(2)
C8F 0.0289(18) 0.0414(19) 0.0239(16) -0.0101(14) 0.0016(14) -0.0161(15)
C8G 0.0262(16) 0.0234(15) 0.0229(16) -0.0063(12) -0.0005(13) -0.0051(13)
C8H 0.042(2) 0.076(3) 0.075(3) -0.041(3) 0.010(2) -0.021(2)
C8I 0.039(2) 0.0304(18) 0.043(2) 0.0025(16) -0.0001(17) -0.0060(16)
C9A 0.051(3) 0.046(2) 0.070(3) -0.028(2) -0.020(2) -0.002(2)
C9B 0.0263(17) 0.0442(19) 0.0210(16) -0.0084(14) 0.0047(14) -0.0109(15)
C9C 0.0237(16) 0.0349(18) 0.0284(17) -0.0107(14) -0.0030(14) -0.0073(14)
C9E 0.063(3) 0.096(4) 0.065(3) -0.059(3) -0.017(3) 0.031(3)
C9F 0.0327(19) 0.059(2) 0.0230(17) -0.0153(16) 0.0067(15) -0.0264(18)
C9G 0.0263(17) 0.0299(17) 0.0354(19) -0.0015(14) 0.0010(15) -0.0116(14)
C9H 0.049(3) 0.125(5) 0.133(6) -0.082(5) 0.034(4) -0.039(3)
C9I 0.032(2) 0.044(2) 0.079(3) 0.011(2) 0.003(2) -0.0007(18)
C10A 0.045(3) 0.065(3) 0.059(3) -0.039(2) -0.009(2) 0.011(2)
C10B 0.0240(17) 0.051(2) 0.0302(18) -0.0101(16) -0.0014(14) -0.0166(15)
C10C 0.0195(16) 0.046(2) 0.0325(18) -0.0182(15) 0.0049(14) -0.0144(15)
C10E 0.054(3) 0.173(6) 0.050(3) -0.051(4) 0.004(3) 0.013(4)
C10F 0.033(2) 0.063(3) 0.038(2) -0.0334(19) 0.0145(16) -0.0211(18)
C10G 0.0277(18) 0.0249(17) 0.049(2) -0.0098(15) -0.0069(16) -0.0109(14)
C10H 0.034(3) 0.108(5) 0.168(7) -0.090(5) -0.008(4) 0.006(3)
C10I 0.061(3) 0.042(2) 0.080(4) -0.013(2) 0.039(3) -0.001(2)
C11A 0.031(2) 0.069(3) 0.033(2) -0.0233(19) 0.0018(16) -0.0006(19)
C11B 0.0303(18) 0.053(2) 0.0195(16) -0.0078(15) -0.0059(14) -0.0188(16)
C11C 0.0283(17) 0.0406(18) 0.0214(16) -0.0106(14) 0.0043(13) -0.0197(15)
C11E 0.036(3) 0.149(5) 0.036(3) -0.024(3) 0.010(2) -0.005(3)
C11F 0.0317(19) 0.0383(19) 0.043(2) -0.0198(16) 0.0095(16) -0.0048(15)
C11G 0.0306(18) 0.0300(17) 0.040(2) -0.0183(15) -0.0060(15) -0.0052(14)
C11H 0.040(3) 0.056(3) 0.141(6) -0.044(3) -0.031(3) 0.006(2)
C11I 0.075(3) 0.040(2) 0.048(2) -0.0141(19) 0.025(2) -0.011(2)
C12A 0.0299(19) 0.054(2) 0.0204(16) -0.0160(15) -0.0011(14) -0.0065(16)
C12B 0.0282(17) 0.0386(18) 0.0154(15) -0.0064(13) 0.0010(13) -0.0135(14)
C12C 0.0201(15) 0.0341(17) 0.0188(15) -0.0087(12) 0.0010(12) -0.0100(13)
C12E 0.0265(19) 0.092(3) 0.029(2) -0.016(2) 0.0049(16) -0.004(2)
C12F 0.0308(18) 0.0380(19) 0.0250(17) -0.0086(14) 0.0074(14) -0.0070(15)
C12G 0.0261(17) 0.0288(17) 0.0262(17) -0.0113(13) 0.0008(14) -0.0050(13)
C12H 0.041(2) 0.034(2) 0.081(3) -0.023(2) -0.025(2) -0.0037(17)
C12I 0.049(2) 0.0278(18) 0.036(2) -0.0114(15) 0.0086(17) -0.0066(16)
C13A 0.0212(16) 0.0398(18) 0.0149(14) -0.0069(13) 0.0017(12) -0.0146(14)
C13B 0.0345(18) 0.0283(16) 0.0233(16) -0.0012(13) -0.0074(14) -0.0189(14)
C13C 0.0283(16) 0.0225(15) 0.0171(14) -0.0045(11) -0.0012(12) -0.0132(13)
C13E 0.0133(15) 0.0407(19) 0.0353(19) -0.0087(15) 0.0029(14) -0.0077(13)
C13F 0.0225(17) 0.0378(18) 0.0251(17) -0.0066(14) 0.0115(14) -0.0019(14)
C13G 0.0214(15) 0.0239(15) 0.0216(15) -0.0076(12) 0.0014(12) -0.0045(12)
C13H 0.059(2) 0.0155(15) 0.0334(19) -0.0067(13) -0.0186(18) -0.0052(15)
C13I 0.061(2) 0.0217(16) 0.0222(17) -0.0058(13) -0.0062(17) -0.0068(16)
C14A 0.0237(16) 0.0374(18) 0.0205(15) -0.0131(13) 0.0013(13) -0.0107(14)
C14B 0.038(2) 0.0292(17) 0.0369(19) -0.0073(15) -0.0070(16) -0.0115(15)
C14C 0.0255(16) 0.0273(16) 0.0234(16) -0.0077(13) -0.0031(13) -0.0090(13)
C14E 0.0242(17) 0.043(2) 0.0308(18) -0.0093(15) 0.0013(14) -0.0086(15)
C14F 0.044(2) 0.044(2) 0.0283(18) -0.0108(15) 0.0137(16) -0.0157(17)
C14G 0.0307(18) 0.0296(17) 0.0258(17) -0.0017(13) 0.0001(14) -0.0132(14)
C14H 0.069(3) 0.0287(19) 0.051(2) -0.0066(17) -0.029(2) -0.0145(18)
C14I 0.073(3) 0.032(2) 0.034(2) -0.0050(16) 0.001(2) -0.0181(19)
C15A 0.0217(16) 0.044(2) 0.0220(16) -0.0107(14) -0.0001(13) -0.0071(14)
C15B 0.054(2) 0.0303(19) 0.055(3) 0.0015(17) -0.026(2) -0.0146(17)
C15C 0.0347(19) 0.0391(19) 0.0278(17) -0.0185(14) 0.0098(15) -0.0165(15)
C15E 0.035(2) 0.051(2) 0.036(2) -0.0025(17) -0.0025(17) -0.0130(17)
C15F 0.055(2) 0.047(2) 0.041(2) -0.0188(18) 0.0179(19) -0.0190(19)
C15G 0.038(2) 0.047(2) 0.0302(19) -0.0015(15) -0.0074(16) -0.0243(17)
C15H 0.074(3) 0.033(2) 0.080(3) -0.010(2) -0.039(3) -0.016(2)
C15I 0.105(4) 0.047(2) 0.043(2) -0.002(2) 0.010(3) -0.035(3)
C16A 0.0240(17) 0.050(2) 0.0240(16) -0.0141(15) -0.0020(14) -0.0152(15)
C16B 0.068(3) 0.043(2) 0.044(2) 0.0131(18) -0.026(2) -0.035(2)
C16C 0.044(2) 0.046(2) 0.0198(16) -0.0161(14) 0.0067(15) -0.0242(17)
C16E 0.031(2) 0.036(2) 0.049(2) -0.0011(17) 0.0016(18) -0.0059(16)
C16F 0.052(2) 0.0312(19) 0.051(2) -0.0143(17) 0.022(2) -0.0098(17)
C16G 0.047(2) 0.043(2) 0.0202(17) 0.0035(14) -0.0147(16) -0.0155(17)
C16H 0.105(4) 0.046(3) 0.052(3) -0.017(2) -0.040(3) -0.013(3)
C16I 0.123(5) 0.047(3) 0.031(2) 0.0063(19) -0.012(3) -0.018(3)
C17A 0.0332(19) 0.045(2) 0.0274(17) -0.0129(15) -0.0005(15) -0.0213(16)
C17B 0.068(3) 0.072(3) 0.0251(19) 0.0038(18) -0.0040(19) -0.051(3)
C17C 0.042(2) 0.045(2) 0.0222(16) -0.0075(14) -0.0100(15) -0.0218(17)
C17E 0.0304(19) 0.037(2) 0.048(2) -0.0091(17) 0.0084(17) -0.0075(15)
C17F 0.039(2) 0.041(2) 0.039(2) 0.0067(17) 0.0181(18) 0.0031(17)
C17G 0.039(2) 0.0308(17) 0.0215(16) 0.0005(13) -0.0044(15) -0.0145(15)
C17H 0.095(4) 0.047(2) 0.037(2) -0.0143(19) -0.017(2) -0.006(2)
C17I 0.083(4) 0.047(2) 0.042(2) -0.0031(19) -0.015(3) -0.005(2)
C18A 0.0289(18) 0.0381(18) 0.0254(17) -0.0098(14) -0.0011(14) -0.0158(15)
C18B 0.040(2) 0.047(2) 0.0259(17) -0.0017(15) -0.0032(15) -0.0235(17)
C18C 0.0242(16) 0.0278(16) 0.0259(16) -0.0099(13) -0.0028(13) -0.0093(13)
C18E 0.0256(17) 0.0345(18) 0.0365(19) -0.0132(15) 0.0050(15) -0.0056(14)
C18F 0.0298(19) 0.050(2) 0.0284(18) -0.0055(16) 0.0077(15) -0.0037(16)
C18G 0.0274(17) 0.0261(16) 0.0235(16) -0.0051(13) 0.0012(13) -0.0118(13)
C18H 0.070(3) 0.0319(19) 0.035(2) -0.0133(16) -0.017(2) -0.0040(18)
C18I 0.060(3) 0.036(2) 0.031(2) -0.0067(16) -0.0130(19) -0.0024(18)
Cu1 0.01913(17) 0.02940(18) 0.01441(16) -0.00641(13) -0.00059(13) -0.00981(14)
Cu2 0.02304(19) 0.03275(19) 0.02942(19) -0.01354(15) 0.00168(15) 0.00116(15)
Cu3 0.02667(18) 0.01701(16) 0.01853(16) -0.00561(12) -0.00224(14) -0.00297(13)
N1A 0.0241(12) 0.0319(13) 0.0196(12) -0.0109(10) 0.0011(10) -0.0098(10)
N1B 0.0231(12) 0.0321(13) 0.0214(12) -0.0076(10) 0.0017(10) -0.0143(10)
N1C 0.0197(12) 0.0302(12) 0.0211(11) -0.0089(9) 0.0001(10) -0.0131(10)
N1D 0.0256(14) 0.0308(14) 0.0467(17) -0.0108(13) 0.0091(13) -0.0088(11)
N1E 0.0188(12) 0.0306(13) 0.0290(13) -0.0150(11) 0.0067(10) -0.0061(10)
N1F 0.0236(13) 0.0498(16) 0.0263(14) -0.0165(12) 0.0091(11) -0.0026(12)
N1G 0.0249(12) 0.0165(11) 0.0192(11) -0.0045(9) 0.0016(9) -0.0061(9)
N1H 0.0370(15) 0.0216(12) 0.0225(12) -0.0085(10) -0.0039(11) -0.0025(11)
N1I 0.0377(15) 0.0187(12) 0.0248(13) -0.0069(10) -0.0066(11) 0.0048(11)
N3A 0.0211(12) 0.0327(12) 0.0151(11) -0.0055(9) -0.0003(9) -0.0100(10)
N3B 0.0232(12) 0.0328(12) 0.0166(11) -0.0093(9) -0.0015(9) -0.0125(10)
N3C 0.0213(12) 0.0287(12) 0.0153(11) -0.0056(9) 0.0003(9) -0.0112(9)
N3D 0.0203(12) 0.0324(13) 0.0389(14) -0.0171(11) -0.0027(11) -0.0060(10)
N3E 0.0232(12) 0.0337(13) 0.0272(13) -0.0136(10) 0.0003(10) -0.0017(10)
N3F 0.0215(12) 0.0390(14) 0.0280(13) -0.0150(11) 0.0060(10) -0.0006(10)
N3G 0.0265(12) 0.0183(11) 0.0222(12) -0.0074(9) 0.0029(10) -0.0057(9)
N3H 0.0303(13) 0.0213(11) 0.0226(12) -0.0058(9) -0.0027(10) -0.0048(10)
N3I 0.0316(13) 0.0183(11) 0.0230(12) -0.0071(9) -0.0044(10) -0.0032(10)
Cl1 0.0285(4) 0.0379(4) 0.0180(3) -0.0067(3) 0.0029(3) -0.0157(3)
Cl2 0.0372(4) 0.0366(4) 0.0421(4) -0.0201(3) 0.0005(4) 0.0046(3)
Cl3 0.0390(4) 0.0260(3) 0.0210(3) -0.0085(3) -0.0004(3) 0.0029(3)
Cl4 0.0187(3) 0.0246(3) 0.0237(3) -0.0049(3) 0.0030(3) -0.0023(3)
Cl5 0.0239(4) 0.0408(4) 0.0566(5) -0.0260(4) 0.0001(3) -0.0113(3)
Cl6 0.0339(5) 0.0258(5) 0.0240(5) -0.0131(4) 0.0139(4) -0.0141(4)
Cl7 0.0262(8) 0.0543(10) 0.0409(9) -0.0177(7) 0.0131(7) -0.0158(7)
O1 0.0519(16) 0.0711(17) 0.0607(17) -0.0407(14) 0.0100(13) -0.0113(13)
O2 0.130(10) 0.144(10) 0.276(14) -0.149(10) 0.076(10) -0.053(8)
O3A 0.088(7) 0.080(7) 0.128(8) -0.051(6) 0.031(7) -0.032(6)
O3B 0.087(7) 0.091(7) 0.122(8) -0.041(6) 0.016(7) -0.037(6)

loop_
_atom_type_symbol
_atom_type_description
_atom_type_scat_dispersion_real
_atom_type_scat_dispersion_imag
_atom_type_scat_source
C C 0.0033 0.0016 'International Tables Vol C Tables 4.2.6.8 and 6.1.1.4'
H H 0.0000 0.0000 'International Tables Vol C Tables 4.2.6.8 and 6.1.1.4'
N N 0.0061 0.0033 'International Tables Vol C Tables 4.2.6.8 and 6.1.1.4'
O O 0.0106 0.0060 'International Tables Vol C Tables 4.2.6.8 and 6.1.1.4'
Cl Cl 0.1484 0.1585 'International Tables Vol C Tables 4.2.6.8 and 6.1.1.4'
Cu Cu 0.3201 1.2651 'International Tables Vol C Tables 4.2.6.8 and 6.1.1.4'

loop_
_geom_angle_atom_site_label_1
_geom_angle_atom_site_label_2
_geom_angle_atom_site_label_3
_geom_angle
N3A C2A N1A 110.9(3)
N3A C2A H2A 124.5
N1A C2A H2A 124.5
N1B C2B N3B 111.4(3)
N1B C2B H2B 124.3
N3B C2B H2B 124.3
N3C C2C N1C 110.9(3)
N3C C2C H2C 124.6
N1C C2C H2C 124.6
N3D C2D N1D 111.1(3)
N3D C2D H2D 124.5
N1D C2D H2D 124.5
N1E C2E N3E 111.1(3)
N1E C2E H2E 124.4
N3E C2E H2E 124.4
N1F C2F N3F 110.2(3)
N1F C2F H2F 124.9
N3F C2F H2F 124.9
N3G C2G N1G 110.7(3)
N3G C2G H2G 124.7
N1G C2G H2G 124.7
N1H C2H N3H 110.9(3)
N1H C2H H2H 124.6
N3H C2H H2H 124.6
N3I C2I N1I 111.4(3)
N3I C2I H2I 124.3
N1I C2I H2I 124.3
C5A C4A N3A 109.4(3)
C5A C4A C7A 128.8(3)
N3A C4A C7A 121.8(3)
C5B C4B N3B 108.5(3)
C5B C4B C7B 131.0(3)
N3B C4B C7B 120.4(3)
C5C C4C N3C 109.1(3)
C5C C4C C7C 129.4(3)
N3C C4C C7C 121.5(3)
C5D C4D N3D 109.0(3)
C5D C4D C72 123.6(6)
N3D C4D C72 127.2(5)
C5D C4D C71 143.0(8)
N3D C4D C71 107.7(8)
C5E C4E N3E 109.0(3)
C5E C4E C7E 130.7(4)
N3E C4E C7E 120.3(3)
C5F C4F N3F 109.0(3)
C5F C4F C7F 128.8(4)
N3F C4F C7F 122.2(3)
N3G C4G C5G 108.8(3)
N3G C4G C7G 121.5(3)
C5G C4G C7G 129.7(3)
C5H C4H N3H 108.9(3)
C5H C4H C7H 130.4(4)
N3H C4H C7H 120.7(3)
C5I C4I N3I 108.2(3)
C5I C4I C7I 129.1(3)
N3I C4I C7I 122.7(3)
C4A C5A N1A 105.4(3)
C4A C5A C13A 133.3(3)
N1A C5A C13A 121.4(3)
C4B C5B N1B 105.9(3)
C4B C5B C13B 132.4(3)
N1B C5B C13B 121.6(3)
C4C C5C N1C 105.6(3)
C4C C5C C13C 132.6(3)
N1C C5C C13C 121.8(3)
C4D C5D N1D 105.5(3)
C4D C5D C131 116.0(10)
N1D C5D C131 137.7(10)
C4D C5D C132 139.4(6)
N1D C5D C132 115.0(5)
C4E C5E N1E 105.1(3)
C4E C5E C13E 134.8(4)
N1E C5E C13E 120.1(3)
C4F C5F N1F 105.2(3)
C4F C5F C13F 132.4(4)
N1F C5F C13F 122.3(3)
N1G C5G C4G 105.1(3)
N1G C5G C13G 121.9(3)
C4G C5G C13G 133.1(3)
C4H C5H N1H 105.2(3)
C4H C5H C13H 134.5(4)
N1H C5H C13H 120.3(3)
N1I C5I C4I 106.0(3)
N1I C5I C13I 120.7(3)
C4I C5I C13I 133.4(4)
C8A C7A C12A 119.6(4)
C8A C7A C4A 120.1(4)
C12A C7A C4A 120.2(4)
C8B C7B C12B 118.4(3)
C8B C7B C4B 119.2(3)
C12B C7B C4B 122.4(3)
C8C C7C C12C 119.6(3)
C8C C7C C4C 119.8(3)
C12C C7C C4C 120.6(3)
C81 C71 C121 120.0
C81 C71 C4D 122.0(9)
C121 C71 C4D 117.7(9)
C91 C81 C71 120.0
C91 C81 H81 120.0
C71 C81 H81 120.0
C81 C91 C101 120.0
C81 C91 H91 120.0
C101 C91 H91 120.0
C91 C101 C111 120.0
C91 C101 H101 120.0
C111 C101 H101 120.0
C121 C111 C101 120.0
C121 C111 H111 120.0
C101 C111 H111 120.0
C111 C121 C71 120.0
C111 C121 H121 120.0
C71 C121 H121 120.0
C82 C72 C122 120.0
C82 C72 C4D 116.3(6)
C122 C72 C4D 123.6(6)
C72 C82 C92 120.0
C72 C82 H82 120.0
C92 C82 H82 120.0
C102 C92 C82 120.0
C102 C92 H92 120.0
C82 C92 H92 120.0
C92 C102 C112 120.0
C92 C102 H102 120.0
C112 C102 H102 120.0
C122 C112 C102 120.0
C122 C112 H112 120.0
C102 C112 H112 120.0
C112 C122 C72 120.0
C112 C122 H122 120.0
C72 C122 H122 120.0
C141 C131 C181 120.0
C141 C131 C5D 131.0(14)
C181 C131 C5D 108.9(14)
C151 C141 C131 120.0
C151 C141 H141 120.0
C131 C141 H141 120.0
C161 C151 C141 120.0
C161 C151 H151 120.0
C141 C151 H151 120.0
C151 C161 C171 120.0
C151 C161 H161 120.0
C171 C161 H161 120.0
C161 C171 C181 120.0
C161 C171 H171 120.0
C181 C171 H171 120.0
C171 C181 C131 120.0
C171 C181 H181 120.0
C131 C181 H181 120.0
C142 C132 C182 120.0
C142 C132 C5D 116.0(6)
C182 C132 C5D 124.0(6)
C132 C142 C152 120.0
C132 C142 H142 120.0
C152 C142 H142 120.0
C162 C152 C142 120.0
C162 C152 H152 120.0
C142 C152 H152 120.0
C172 C162 C152 120.0
C172 C162 H162 120.0
C152 C162 H162 120.0
C162 C172 C182 120.0
C162 C172 H172 120.0
C182 C172 H172 120.0
C172 C182 C132 120.0
C172 C182 H182 120.0
C132 C182 H182 120.0
C12E C7E C8E 120.5(5)
C12E C7E C4E 120.9(4)
C8E C7E C4E 118.6(5)
C12F C7F C8F 118.7(3)
C12F C7F C4F 120.7(3)
C8F C7F C4F 120.6(3)
C8G C7G C12G 118.9(3)
C8G C7G C4G 119.6(3)
C12G C7G C4G 121.5(3)
C8H C7H C12H 118.6(5)
C8H C7H C4H 120.5(4)
C12H C7H C4H 121.0(4)
C12I C7I C8I 118.4(4)
C12I C7I C4I 120.7(4)
C8I C7I C4I 120.9(4)
C7A C8A C9A 119.7(4)
C7A C8A H8A 120.1
C9A C8A H8A 120.1
C9B C8B C7B 120.8(3)
C9B C8B H8B 119.6
C7B C8B H8B 119.6
C7C C8C C9C 120.7(3)
C7C C8C H8C 119.6
C9C C8C H8C 119.6
C7E C8E C9E 118.4(6)
C7E C8E H8E 120.8
C9E C8E H8E 120.8
C9F C8F C7F 120.1(4)
C9F C8F H8F 119.9
C7F C8F H8F 119.9
C7G C8G C9G 120.3(4)
C7G C8G H8G 119.9
C9G C8G H8G 119.9
C7H C8H C9H 120.1(6)
C7H C8H H8H 120.0
C9H C8H H8H 120.0
C7I C8I C9I 120.5(5)
C7I C8I H8I 119.8
C9I C8I H8I 119.8
C10A C9A C8A 120.2(5)
C10A C9A H9A 119.9
C8A C9A H9A 119.9
C10B C9B C8B 120.1(4)
C10B C9B H9B 119.9
C8B C9B H9B 119.9
C10C C9C C8C 119.4(4)
C10C C9C H9C 120.3
C8C C9C H9C 120.3
C10E C9E C8E 120.2(6)
C10E C9E H9E 119.9
C8E C9E H9E 119.9
C10F C9F C8F 120.3(4)
C10F C9F H9F 119.9
C8F C9F H9F 119.9
C10G C9G C8G 120.0(4)
C10G C9G H9G 120.0
C8G C9G H9G 120.0
C10H C9H C8H 119.6(7)
C10H C9H H9H 120.2
C8H C9H H9H 120.2
C10I C9I C8I 119.8(5)
C10I C9I H9I 120.1
C8I C9I H9I 120.1
C11A C10A C9A 120.3(5)
C11A C10A H10A 119.9
C9A C10A H10A 119.9
C11B C10B C9B 119.4(4)
C11B C10B H10B 120.3
C9B C10B H10B 120.3
C11C C10C C9C 120.6(4)
C11C C10C H10C 119.7
C9C C10C H10C 119.7
C11E C10E C9E 121.0(6)
C11E C10E H10E 119.5
C9E C10E H10E 119.5
C9F C10F C11F 120.0(4)
C9F C10F H10F 120.0
C11F C10F H10F 120.0
C11G C10G C9G 120.4(4)
C11G C10G H10G 119.8
C9G C10G H10G 119.8
C11H C10H C9H 120.6(6)
C11H C10H H10H 119.7
C9H C10H H10H 119.7
C9I C10I C11I 120.0(5)
C9I C10I H10I 120.0
C11I C10I H10I 120.0
C10A C11A C12A 120.0(5)
C10A C11A H11A 120.0
C12A C11A H11A 120.0
C10B C11B C12B 120.8(4)
C10B C11B H11B 119.6
C12B C11B H11B 119.6
C10C C11C C12C 119.8(4)
C10C C11C H11C 120.1
C12C C11C H11C 120.1
C10E C11E C12E 119.0(7)
C10E C11E H11E 120.5
C12E C11E H11E 120.5
C10F C11F C12F 120.1(4)
C10F C11F H11F 120.0
C12F C11F H11F 120.0
C10G C11G C12G 120.0(4)
C10G C11G H11G 120.0
C12G C11G H11G 120.0
C10H C11H C12H 120.1(6)
C10H C11H H11H 119.9
C12H C11H H11H 119.9
C12I C11I C10I 120.6(5)
C12I C11I H11I 119.7
C10I C11I H11I 119.7
C11A C12A C7A 120.2(4)
C11A C12A H12A 119.9
C7A C12A H12A 119.9
C11B C12B C7B 120.5(3)
C11B C12B H12B 119.7
C7B C12B H12B 119.7
C7C C12C C11C 119.9(3)
C7C C12C H12C 120.1
C11C C12C H12C 120.1
C7E C12E C11E 120.9(6)
C7E C12E H12E 119.6
C11E C12E H12E 119.6
C7F C12F C11F 120.9(4)
C7F C12F H12F 119.6
C11F C12F H12F 119.6
C11G C12G C7G 120.4(4)
C11G C12G H12G 119.8
C7G C12G H12G 119.8
C11H C12H C7H 121.0(6)
C11H C12H H12H 119.5
C7H C12H H12H 119.5
C11I C12I C7I 120.7(5)
C11I C12I H12I 119.6
C7I C12I H12I 119.6
C14A C13A C18A 118.4(3)
C14A C13A C5A 121.4(3)
C18A C13A C5A 120.2(3)
C18B C13B C14B 119.4(4)
C18B C13B C5B 120.0(4)
C14B C13B C5B 120.6(4)
C14C C13C C18C 119.1(3)
C14C C13C C5C 120.5(3)
C18C C13C C5C 120.4(3)
C14E C13E C18E 119.4(4)
C14E C13E C5E 120.1(4)
C18E C13E C5E 120.5(4)
C18F C13F C14F 118.6(4)
C18F C13F C5F 121.3(4)
C14F C13F C5F 120.1(3)
C14G C13G C18G 118.5(3)
C14G C13G C5G 121.5(3)
C18G C13G C5G 120.0(3)
C14H C13H C18H 119.1(4)
C14H C13H C5H 120.6(4)
C18H C13H C5H 120.2(4)
C14I C13I C18I 119.3(4)
C14I C13I C5I 121.3(4)
C18I C13I C5I 119.3(4)
C13A C14A C15A 121.0(4)
C13A C14A H14A 119.5
C15A C14A H14A 119.5
C15B C14B C13B 120.1(4)
C15B C14B H14B 119.9
C13B C14B H14B 119.9
C15C C14C C13C 120.5(4)
C15C C14C H14C 119.7
C13C C14C H14C 119.7
C13E C14E C15E 119.4(4)
C13E C14E H14E 120.3
C15E C14E H14E 120.3
C15F C14F C13F 120.5(4)
C15F C14F H14F 119.7
C13F C14F H14F 119.7
C15G C14G C13G 120.4(3)
C15G C14G H14G 119.8
C13G C14G H14G 119.8
C13H C14H C15H 119.1(5)
C13H C14H H14H 120.5
C15H C14H H14H 120.5
C13I C14I C15I 119.8(5)
C13I C14I H14I 120.1
C15I C14I H14I 120.1
C16A C15A C14A 120.4(4)
C16A C15A H15A 119.8
C14A C15A H15A 119.8
C16B C15B C14B 120.7(5)
C16B C15B H15B 119.7
C14B C15B H15B 119.7
C14C C15C C16C 119.9(4)
C14C C15C H15C 120.1
C16C C15C H15C 120.1
C16E C15E C14E 120.1(4)
C16E C15E H15E 119.9
C14E C15E H15E 119.9
C16F C15F C14F 120.4(5)
C16F C15F H15F 119.8
C14F C15F H15F 119.8
C14G C15G C16G 120.0(4)
C14G C15G H15G 120.0
C16G C15G H15G 120.0
C14H C15H C16H 119.8(5)
C14H C15H H15H 120.1
C16H C15H H15H 120.1
C14I C15I C16I 119.1(6)
C14I C15I H15I 120.5
C16I C15I H15I 120.5
C15A C16A C17A 119.7(4)
C15A C16A H16A 120.2
C17A C16A H16A 120.2
C15B C16B C17B 119.1(4)
C15B C16B H16B 120.5
C17B C16B H16B 120.5
C17C C16C C15C 119.6(4)
C17C C16C H16C 120.2
C15C C16C H16C 120.2
C17E C16E C15E 120.3(4)
C17E C16E H16E 119.8
C15E C16E H16E 119.8
C15F C16F C17F 119.8(5)
C15F C16F H16F 120.1
C17F C16F H16F 120.1
C17G C16G C15G 120.3(4)
C17G C16G H16G 119.9
C15G C16G H16G 119.9
C17H C16H C15H 121.3(5)
C17H C16H H16H 119.3
C15H C16H H16H 119.3
C17I C16I C15I 122.1(5)
C17I C16I H16I 119.0
C15I C16I H16I 119.0
C16A C17A C18A 120.2(4)
C16A C17A H17A 119.9
C18A C17A H17A 119.9
C16B C17B C18B 121.3(5)
C16B C17B H17B 119.3
C18B C17B H17B 119.3
C16C C17C C18C 121.0(4)
C16C C17C H17C 119.5
C18C C17C H17C 119.5
C16E C17E C18E 120.1(4)
C16E C17E H17E 119.9
C18E C17E H17E 119.9
C16F C17F C18F 120.2(4)
C16F C17F H17F 119.9
C18F C17F H17F 119.9
C18G C17G C16G 119.7(4)
C18G C17G H17G 120.1
C16G C17G H17G 120.1
C16H C17H C18H 119.5(6)
C16H C17H H17H 120.2
C18H C17H H17H 120.2
C16I C17I C18I 118.3(5)
C16I C17I H17I 120.9
C18I C17I H17I 120.9
C13A C18A C17A 120.2(4)
C13A C18A H18A 119.9
C17A C18A H18A 119.9
C17B C18B C13B 119.4(4)
C17B C18B H18B 120.3
C13B C18B H18B 120.3
C17C C18C C13C 119.9(4)
C17C C18C H18C 120.0
C13C C18C H18C 120.0
C17E C18E C13E 120.6(4)
C17E C18E H18E 119.7
C13E C18E H18E 119.7
C13F C18F C17F 120.5(4)
C13F C18F H18F 119.8
C17F C18F H18F 119.8
C17G C18G C13G 121.2(4)
C17G C18G H18G 119.4
C13G C18G H18G 119.4
C17H C18H C13H 121.2(5)
C17H C18H H18H 119.4
C13H C18H H18H 119.4
C17I C18I C13I 121.5(5)
C17I C18I H18I 119.3
C13I C18I H18I 119.3
N3C Cu1 N3A 166.73(10)
N3C Cu1 N3B 90.10(9)
N3A Cu1 N3B 89.81(9)
N3C Cu1 Cl1 91.34(7)
N3A Cu1 Cl1 93.19(7)
N3B Cu1 Cl1 160.35(8)
N3F Cu2 N3D 153.05(11)
N3F Cu2 N3E 91.84(11)
N3D Cu2 N3E 94.57(11)
N3F Cu2 Cl2 94.22(8)
N3D Cu2 Cl2 93.49(8)
N3E Cu2 Cl2 149.34(8)
N3I Cu3 N3G 161.64(10)
N3I Cu3 N3H 91.57(10)
N3G Cu3 N3H 92.06(9)
N3I Cu3 Cl3 94.56(7)
N3G Cu3 Cl3 91.50(7)
N3H Cu3 Cl3 149.16(8)
C2A N1A C5A 108.3(2)
C2A N1A H1A 126.0(19)
C5A N1A H1A 125.5(19)
C2B N1B C5B 108.0(2)
C2B N1B H1B 128(2)
C5B N1B H1B 124(2)
C2C N1C C5C 108.3(2)
C2C N1C H1C 124(2)
C5C N1C H1C 127(2)
C2D N1D C5D 108.9(3)
C2D N1D H1D 126(4)
C5D N1D H1D 123(4)
C2E N1E C5E 108.6(2)
C2E N1E H1E 121(2)
C5E N1E H1E 130(2)
C2F N1F C5F 109.5(2)
C2F N1F H1F 121(2)
C5F N1F H1F 129(2)
C2G N1G C5G 109.1(2)
C2G N1G H1G 124(2)
C5G N1G H1G 126(2)
C2H N1H C5H 109.1(2)
C2H N1H H1H 126(3)
C5H N1H H1H 125(3)
C2I N1I C5I 108.5(2)
C2I N1I H1I 126(4)
C5I N1I H1I 123(4)
C2A N3A C4A 106.0(2)
C2A N3A Cu1 120.89(15)
C4A N3A Cu1 132.83(15)
C2B N3B C4B 106.2(2)
C2B N3B Cu1 125.22(16)
C4B N3B Cu1 125.34(15)
C2C N3C C4C 106.1(2)
C2C N3C Cu1 123.26(15)
C4C N3C Cu1 129.63(15)
C2D N3D C4D 105.5(2)
C2D N3D Cu2 123.99(17)
C4D N3D Cu2 128.12(18)
C2E N3E C4E 106.1(2)
C2E N3E Cu2 124.17(16)
C4E N3E Cu2 127.34(16)
C2F N3F C4F 106.1(2)
C2F N3F Cu2 121.84(19)
C4F N3F Cu2 131.16(16)
C2G N3G C4G 106.4(2)
C2G N3G Cu3 121.36(15)
C4G N3G Cu3 128.08(14)
C2H N3H C4H 106.0(2)
C2H N3H Cu3 122.07(16)
C4H N3H Cu3 127.43(16)
C2I N3I C4I 106.0(2)
C2I N3I Cu3 120.83(17)
C4I N3I Cu3 131.01(15)

loop_
_geom_bond_atom_site_label_1
_geom_bond_atom_site_label_2
_geom_bond_distance
C2A N3A 1.325(4)
C2A N1A 1.339(4)
C2A H2A 0.9300
C2B N1B 1.331(4)
C2B N3B 1.321(4)
C2B H2B 0.9300
C2C N3C 1.330(4)
C2C N1C 1.338(4)
C2C H2C 0.9300
C2D N3D 1.313(4)
C2D N1D 1.330(4)
C2D H2D 0.9300
C2E N1E 1.319(4)
C2E N3E 1.327(4)
C2E H2E 0.9300
C2F N1F 1.326(4)
C2F N3F 1.332(4)
C2F H2F 0.9300
C2G N3G 1.330(3)
C2G N1G 1.332(3)
C2G H2G 0.9300
C2H N1H 1.325(4)
C2H N3H 1.328(4)
C2H H2H 0.9300
C2I N3I 1.321(4)
C2I N1I 1.323(4)
C2I H2I 0.9300
C4A C5A 1.368(5)
C4A N3A 1.389(4)
C4A C7A 1.488(5)
C4B C5B 1.368(5)
C4B N3B 1.394(3)
C4B C7B 1.467(5)
C4C C5C 1.373(5)
C4C N3C 1.385(3)
C4C C7C 1.484(5)
C4D C5D 1.362(7)
C4D N3D 1.395(4)
C4D C72 1.465(5)
C4D C71 1.581(4)
C4E C5E 1.368(5)
C4E N3E 1.387(4)
C4E C7E 1.478(6)
C4F C5F 1.367(5)
C4F N3F 1.393(4)
C4F C7F 1.476(5)
C4G N3G 1.390(3)
C4G C5G 1.383(5)
C4G C7G 1.472(5)
C4H C5H 1.372(5)
C4H N3H 1.395(4)
C4H C7H 1.464(6)
C4I C5I 1.371(5)
C4I N3I 1.394(4)
C4I C7I 1.467(5)
C5A N1A 1.383(4)
C5A C13A 1.469(5)
C5B N1B 1.385(4)
C5B C13B 1.476(5)
C5C N1C 1.380(3)
C5C C13C 1.475(5)
C5D N1D 1.361(5)
C5D C131 1.468(8)
C5D C132 1.545(8)
C5E N1E 1.389(4)
C5E C13E 1.471(5)
C5F N1F 1.377(4)
C5F C13F 1.471(6)
C5G N1G 1.383(3)
C5G C13G 1.463(5)
C5H N1H 1.382(4)
C5H C13H 1.469(5)
C5I N1I 1.370(4)
C5I C13I 1.472(5)
C7A C8A 1.391(6)
C7A C12A 1.398(6)
C7B C8B 1.395(5)
C7B C12B 1.403(5)
C7C C8C 1.384(5)
C7C C12C 1.387(5)
C71 C81 1.3900
C71 C121 1.3900
C81 C91 1.3900
C81 H81 0.9300
C91 C101 1.3900
C91 H91 0.9300
C101 C111 1.3900
C101 H101 0.9300
C111 C121 1.3900
C111 H111 0.9300
C121 H121 0.9300
C72 C82 1.3900
C72 C122 1.3900
C82 C92 1.3900
C82 H82 0.9300
C92 C102 1.3900
C92 H92 0.9300
C102 C112 1.3900
C102 H102 0.9300
C112 C122 1.3900
C112 H112 0.9300
C122 H122 0.9300
C131 C141 1.3900
C131 C181 1.3900
C141 C151 1.3900
C141 H141 0.9300
C151 C161 1.3900
C151 H151 0.9300
C161 C171 1.3900
C161 H161 0.9300
C171 C181 1.3900
C171 H171 0.9300
C181 H181 0.9300
C132 C142 1.3900
C132 C182 1.3900
C142 C152 1.3900
C142 H142 0.9300
C152 C162 1.3900
C152 H152 0.9300
C162 C172 1.3900
C162 H162 0.9300
C172 C182 1.3900
C172 H172 0.9300
C182 H182 0.9300
C7E C12E 1.397(7)
C7E C8E 1.408(7)
C7F C12F 1.377(5)
C7F C8F 1.397(5)
C7G C8G 1.389(5)
C7G C12G 1.400(5)
C7H C8H 1.393(7)
C7H C12H 1.396(6)
C7I C12I 1.389(6)
C7I C8I 1.395(6)
C8A C9A 1.397(6)
C8A H8A 0.9300
C8B C9B 1.393(5)
C8B H8B 0.9300
C8C C9C 1.390(5)
C8C H8C 0.9300
C8E C9E 1.406(8)
C8E H8E 0.9300
C8F C9F 1.388(5)
C8F H8F 0.9300
C8G C9G 1.390(5)
C8G H8G 0.9300
C8H C9H 1.395(8)
C8H H8H 0.9300
C8I C9I 1.387(7)
C8I H8I 0.9300
C9A C10A 1.377(7)
C9A H9A 0.9300
C9B C10B 1.384(5)
C9B H9B 0.9300
C9C C10C 1.382(5)
C9C H9C 0.9300
C9E C10E 1.398(11)
C9E H9E 0.9300
C9F C10F 1.371(6)
C9F H9F 0.9300
C9G C10G 1.382(6)
C9G H9G 0.9300
C9H C10H 1.399(11)
C9H H9H 0.9300
C9I C10I 1.378(8)
C9I H9I 0.9300
C10A C11A 1.391(7)
C10A H10A 0.9300
C10B C11B 1.390(5)
C10B H10B 0.9300
C10C C11C 1.381(5)
C10C H10C 0.9300
C10E C11E 1.394(11)
C10E H10E 0.9300
C10F C11F 1.376(6)
C10F H10F 0.9300
C10G C11G 1.373(6)
C10G H10G 0.9300
C10H C11H 1.351(11)
C10H H10H 0.9300
C10I C11I 1.372(8)
C10I H10I 0.9300
C11A C12A 1.381(6)
C11A H11A 0.9300
C11B C12B 1.379(5)
C11B H11B 0.9300
C11C C12C 1.399(5)
C11C H11C 0.9300
C11E C12E 1.386(7)
C11E H11E 0.9300
C11F C12F 1.385(6)
C11F H11F 0.9300
C11G C12G 1.385(5)
C11G H11G 0.9300
C11H C12H 1.386(7)
C11H H11H 0.9300
C11I C12I 1.373(6)
C11I H11I 0.9300
C12A H12A 0.9300
C12B H12B 0.9300
C12C H12C 0.9300
C12E H12E 0.9300
C12F H12F 0.9300
C12G H12G 0.9300
C12H H12H 0.9300
C12I H12I 0.9300
C13A C14A 1.378(5)
C13A C18A 1.396(5)
C13B C18B 1.395(6)
C13B C14B 1.387(6)
C13C C14C 1.389(5)
C13C C18C 1.398(5)
C13E C14E 1.395(6)
C13E C18E 1.381(6)
C13F C18F 1.389(5)
C13F C14F 1.396(6)
C13G C14G 1.401(5)
C13G C18G 1.391(5)
C13H C14H 1.392(7)
C13H C18H 1.390(7)
C13I C14I 1.371(7)
C13I C18I 1.409(6)
C14A C15A 1.387(5)
C14A H14A 0.9300
C14B C15B 1.396(6)
C14B H14B 0.9300
C14C C15C 1.391(5)
C14C H14C 0.9300
C14E C15E 1.396(6)
C14E H14E 0.9300
C14F C15F 1.387(6)
C14F H14F 0.9300
C14G C15G 1.388(5)
C14G H14G 0.9300
C14H C15H 1.422(6)
C14H H14H 0.9300
C14I C15I 1.404(6)
C14I H14I 0.9300
C15A C16A 1.374(5)
C15A H15A 0.9300
C15B C16B 1.375(7)
C15B H15B 0.9300
C15C C16C 1.391(6)
C15C H15C 0.9300
C15E C16E 1.379(6)
C15E H15E 0.9300
C15F C16F 1.372(6)
C15F H15F 0.9300
C15G C16G 1.386(6)
C15G H15G 0.9300
C15H C16H 1.383(9)
C15H H15H 0.9300
C15I C16I 1.390(8)
C15I H15I 0.9300
C16A C17A 1.373(6)
C16A H16A 0.9300
C16B C17B 1.380(7)
C16B H16B 0.9300
C16C C17C 1.377(6)
C16C H16C 0.9300
C16E C17E 1.370(6)
C16E H16E 0.9300
C16F C17F 1.384(7)
C16F H16F 0.9300
C16G C17G 1.382(6)
C16G H16G 0.9300
C16H C17H 1.350(8)
C16H H16H 0.9300
C16I C17I 1.368(8)
C16I H16I 0.9300
C17A C18A 1.399(5)
C17A H17A 0.9300
C17B C18B 1.393(6)
C17B H17B 0.9300
C17C C18C 1.383(5)
C17C H17C 0.9300
C17E C18E 1.382(6)
C17E H17E 0.9300
C17F C18F 1.390(7)
C17F H17F 0.9300
C17G C18G 1.383(5)
C17G H17G 0.9300
C17H C18H 1.401(6)
C17H H17H 0.9300
C17I C18I 1.378(6)
C17I H17I 0.9300
C18A H18A 0.9300
C18B H18B 0.9300
C18C H18C 0.9300
C18E H18E 0.9300
C18F H18F 0.9300
C18G H18G 0.9300
C18H H18H 0.9300
C18I H18I 0.9300
Cu1 N3C 1.969(2)
Cu1 N3A 1.986(2)
Cu1 N3B 2.012(2)
Cu1 Cl1 2.2550(8)
Cu2 N3F 1.980(3)
Cu2 N3D 1.986(3)
Cu2 N3E 1.989(3)
Cu2 Cl2 2.2360(9)
Cu3 N3I 1.974(2)
Cu3 N3G 1.981(2)
Cu3 N3H 1.993(2)
Cu3 Cl3 2.2403(8)
N1A H1A 0.859(10)
N1B H1B 0.861(11)
N1C H1C 0.862(11)
N1D H1D 0.848(12)
N1E H1E 0.862(11)
N1F H1F 0.865(11)
N1G H1G 0.843(10)
N1H H1H 0.858(11)
N1I H1I 0.857(13)
O3A O3B 1.517(14)

loop_
_platon_squeeze_void_nr
_platon_squeeze_void_average_x
_platon_squeeze_void_average_y
_platon_squeeze_void_average_z
_platon_squeeze_void_volume
_platon_squeeze_void_count_electrons
_platon_squeeze_void_content
1 -0.191 0.500 0.426 1115 93 ' '
2 0.381 0.083 0.462 7 1 ' '
3 0.619 0.917 0.538 7 1 ' '
